data_7234735
loop_
_publ_author_name
'Xiang, Rui-Qi'
'Niu, Yan-Fei'
'Han, Jie'
'Lau, Yat-Long'
'Wu, Hai-Hong'
'Zhao, Xiao-Li'

_publ_section_title
;
 A neutral Cu-based MOF for effective quercetin extraction and conversion
 from natural onion juice
;
_journal_issue 58
_journal_name_full 'RSC Advances'
_journal_page_first 33716
_journal_paper_doi 10.1039/C9RA04551A
_journal_volume 9
_journal_year 2019
_chemical_formula_moiety 'C52 H41 Cu2 N O14'
_chemical_formula_sum 'C52 H41 Cu2 N O14'
_chemical_formula_weight 1030.94
_space_group_crystal_system monoclinic
_space_group_IT_number 15
_space_group_name_Hall '-C 2yc'
_space_group_name_H-M_alt 'C 1 2/c 1'
_symmetry_space_group_name_Hall '-C 2yc'
_symmetry_space_group_name_H-M 'C 1 2/c 1'
_atom_sites_solution_hydrogens mixed
_atom_sites_solution_primary dual
_audit_creation_date 2018-07-06
_audit_creation_method
;
Olex2 1.2
(compiled 2018.05.29 svn.r3508 for OlexSys, GUI svn.r5506)
;
_audit_update_record
;
2019-05-17 deposited with the CCDC.    2019-09-30 downloaded from the CCDC.
;
_cell_angle_alpha 90
_cell_angle_beta 91.696(4)
_cell_angle_gamma 90
_cell_formula_units_Z 8
_cell_length_a 32.915(4)
_cell_length_b 16.124(2)
_cell_length_c 34.303(4)
_cell_measurement_reflns_used 9981
_cell_measurement_temperature 173(2)
_cell_measurement_theta_max 46.50
_cell_measurement_theta_min 2.90
_cell_volume 18197(4)
_computing_cell_refinement 'SAINT v8.37A (Bruker, 2015)'
_computing_data_reduction 'SAINT v8.37A (Bruker, 2015)'
_computing_molecular_graphics 'Olex2 (Dolomanov et al., 2009)'
_computing_publication_material 'Olex2 (Dolomanov et al., 2009)'
_computing_structure_refinement 'ShelXL (Sheldrick, 2015)'
_computing_structure_solution 'ShelXT (Sheldrick, 2015)'
_diffrn_ambient_temperature 173.15
_diffrn_measured_fraction_theta_full 0.971
_diffrn_measured_fraction_theta_max 0.949
_diffrn_measurement_device_type 'Bruker APEX-II CCD'
_diffrn_measurement_method '\f and \w scans'
_diffrn_radiation_type GaK\a
_diffrn_radiation_wavelength 1.34139
_diffrn_reflns_av_R_equivalents 0.2043
_diffrn_reflns_av_unetI/netI 0.2052
_diffrn_reflns_Laue_measured_fraction_full 0.971
_diffrn_reflns_Laue_measured_fraction_max 0.949
_diffrn_reflns_limit_h_max 39
_diffrn_reflns_limit_h_min -22
_diffrn_reflns_limit_k_max 19
_diffrn_reflns_limit_k_min -19
_diffrn_reflns_limit_l_max 40
_diffrn_reflns_limit_l_min -42
_diffrn_reflns_number 90913
_diffrn_reflns_point_group_measured_fraction_full 0.971
_diffrn_reflns_point_group_measured_fraction_max 0.949
_diffrn_reflns_theta_full 53.594
_diffrn_reflns_theta_max 56.320
_diffrn_reflns_theta_min 2.896
_diffrn_standards_number 0
_exptl_absorpt_coefficient_mu 2.721
_exptl_absorpt_correction_T_max 0.7508
_exptl_absorpt_correction_T_min 0.5010
_exptl_absorpt_correction_type multi-scan
_exptl_absorpt_process_details
'SADABS-2016/2 (Bruker,2016/2) was used for absorption correction. wR2(int) was 0.1614 before and 0.0977 after correction. The Ratio of minimum to maximum transmission is 0.6673. The \l/2 correction factor is Not present.'
_exptl_crystal_colour 'clear light blue'
_exptl_crystal_colour_lustre clear
_exptl_crystal_colour_modifier light
_exptl_crystal_colour_primary blue
_exptl_crystal_density_diffrn 0.753
_exptl_crystal_description block
_exptl_crystal_F_000 4240
_exptl_crystal_size_max 0.12
_exptl_crystal_size_mid 0.08
_exptl_crystal_size_min 0.06
_refine_diff_density_max 0.390
_refine_diff_density_min -0.308
_refine_diff_density_rms 0.049
_refine_ls_extinction_method none
_refine_ls_goodness_of_fit_ref 0.857
_refine_ls_hydrogen_treatment constr
_refine_ls_matrix_type full
_refine_ls_number_parameters 625
_refine_ls_number_reflns 17258
_refine_ls_number_restraints 74
_refine_ls_restrained_S_all 0.857
_refine_ls_R_factor_all 0.2121
_refine_ls_R_factor_gt 0.0928
_refine_ls_shift/su_max 0.001
_refine_ls_shift/su_mean 0.000
_refine_ls_structure_factor_coef Fsqd
_refine_ls_weighting_details 'w=1/[\s^2^(Fo^2^)+(0.1224P)^2^] where P=(Fo^2^+2Fc^2^)/3'
_refine_ls_weighting_scheme calc
_refine_ls_wR_factor_gt 0.2177
_refine_ls_wR_factor_ref 0.2798
_reflns_Friedel_coverage 0.000
_reflns_number_gt 4970
_reflns_number_total 17258
_reflns_threshold_expression 'I > 2\s(I)'
_cod_data_source_file c9ra04551a2.cif
_cod_data_source_block mjl18259_pl
_cod_database_code 7234735
_shelx_shelxl_version_number 2016/6
_shelx_space_group_comment
;
The symmetry employed for this shelxl refinement is uniquely defined
by the following loop, which should always be used as a source of
symmetry information in preference to the above space-group names.
They are only intended as comments.
;
_olex2_refinement_description
;
1. Fixed Uiso
 At 1.2 times of:
  All C(H) groups, All C(H,H) groups
 At 1.5 times of:
  All C(H,H,H) groups, All O(H,H) groups
2. Rigid bond restraints
 C37, C38, C39, C40
 with sigma for 1-2 distances of 0.001 and sigma for 1-3 distances of 0.001
 N1, C50, C51, C52
 with sigma for 1-2 distances of 0.001 and sigma for 1-3 distances of 0.001
 C32, C33, C34
 with sigma for 1-2 distances of 0.001 and sigma for 1-3 distances of 0.001
3. Uiso/Uaniso restraints and constraints
C37 \\sim C38 \\sim C39 \\sim C40: within 2A with sigma of 0.001 and sigma for
terminal atoms of 0.002
N1 \\sim C50 \\sim C51 \\sim C52: within 2A with sigma of 0.001 and sigma for
terminal atoms of 0.002
C33 \\sim C32 \\sim C34: within 2A with sigma of 0.001 and sigma for terminal
atoms of 0.002
Uanis(C39) \\sim Ueq: with sigma of 0.002 and sigma for terminal atoms of 0.004
Uanis(C40) \\sim Ueq: with sigma of 0.002 and sigma for terminal atoms of 0.004
4.a Rotating group:
 O13(H13A,H13B)
4.b Secondary CH2 refined with riding coordinates:
 C46(H46A,H46B), C47(H47A,H47B), C48(H48A,H48B), C49(H49A,H49B)
4.c Aromatic/amide H refined with riding coordinates:
 C2(H2), C3(H3), C5(H5), C7(H7), C8(H8), C10(H10), C12(H12), C14(H14),
 C15(H15), C17(H17), C19(H19), C20(H20), C22(H22), C23(H23), C25(H25), C27(H27),
  C28(H28), C30(H30), C32(H32), C33(H33), C35(H35), C37(H37), C38(H38),
 C40(H40), C50(H50)
4.d Idealised Me refined as rotating group:
 C51(H51A,H51B,H51C), C52(H52A,H52B,H52C)
;
_olex2_submission_special_instructions 'No special instructions were received'

loop_
_space_group_symop_operation_xyz
'x, y, z'
'-x, y, -z+1/2'
'x+1/2, y+1/2, z'
'-x+1/2, y+1/2, -z+1/2'
'-x, -y, -z'
'x, -y, z-1/2'
'-x+1/2, -y+1/2, -z'
'x+1/2, -y+1/2, z-1/2'

loop_
_atom_site_label
_atom_site_type_symbol
_atom_site_fract_x
_atom_site_fract_y
_atom_site_fract_z
_atom_site_U_iso_or_equiv
_atom_site_adp_type
_atom_site_occupancy
_atom_site_site_symmetry_order
_atom_site_calc_flag
_atom_site_refinement_flags_posn
_atom_site_refinement_flags_adp
Cu1 Cu 0.38487(2) 0.20036(6) 0.07100(2) 0.0970(4) Uani 1 1 d . .
Cu2 Cu 0.41355(2) 0.35197(6) 0.07770(2) 0.1066(4) Uani 1 1 d . .
O1 O -0.07193(14) 0.3056(3) 0.53451(12) 0.1159(14) Uani 1 1 d . .
O2 O -0.04909(13) 0.1760(4) 0.53553(14) 0.1183(16) Uani 1 1 d . .
O3 O 0.34873(11) 0.7488(4) 0.53030(12) 0.1143(14) Uani 1 1 d . .
O4 O 0.37160(13) 0.6188(3) 0.53766(13) 0.1153(15) Uani 1 1 d . .
O5 O 0.37030(14) 0.3545(3) 0.11729(11) 0.1155(14) Uani 1 1 d . .
O6 O 0.34463(13) 0.2256(4) 0.11042(13) 0.1155(15) Uani 1 1 d . .
O7 O -0.04862(13) 0.8026(4) 0.11675(13) 0.1128(16) Uani 1 1 d . .
O8 O -0.07654(15) 0.6743(4) 0.11358(14) 0.1281(17) Uani 1 1 d . .
O9 O 0.09004(12) 0.4568(3) 0.36789(11) 0.1156(14) Uani 1 1 d . .
O10 O 0.19663(14) 0.4578(3) 0.37204(14) 0.1249(15) Uani 1 1 d . .
O11 O 0.19746(14) 0.4751(3) 0.27927(13) 0.1358(16) Uani 1 1 d . .
O12 O 0.09164(15) 0.4798(3) 0.27305(13) 0.1365(16) Uani 1 1 d . .
O13 O 0.43467(15) 0.4733(3) 0.08670(16) 0.1684(19) Uani 1 1 d . .
H13A H 0.418388 0.527840 0.094165 0.253 Uiso 1 1 d GR .
H13B H 0.464584 0.497424 0.084156 0.253 Uiso 1 1 d GR .
O14 O 0.36554(10) 0.0757(3) 0.05679(12) 0.1047(12) Uani 1 1 d . .
N1 N 0.3372(3) -0.0135(7) 0.0158(2) 0.225(2) Uani 1 1 d . U
C1 C 0.01187(18) 0.3761(5) 0.45323(16) 0.0877(17) Uani 1 1 d . .
C2 C 0.01840(17) 0.4557(5) 0.44537(17) 0.0996(19) Uani 1 1 d . .
H2 H 0.003952 0.495987 0.459697 0.119 Uiso 1 1 calc R .
C3 C 0.04491(17) 0.4837(5) 0.41764(18) 0.1047(19) Uani 1 1 d . .
H3 H 0.049274 0.541273 0.413606 0.126 Uiso 1 1 calc R .
C4 C 0.06539(17) 0.4228(5) 0.39538(17) 0.0903(18) Uani 1 1 d . .
C5 C 0.06152(17) 0.3416(6) 0.40242(18) 0.103(2) Uani 1 1 d . .
H5 H 0.075784 0.301491 0.387842 0.124 Uiso 1 1 calc R .
C6 C 0.03470(18) 0.3172(5) 0.43320(18) 0.0964(18) Uani 1 1 d . .
C7 C 0.0287(2) 0.2330(6) 0.4431(2) 0.130(2) Uani 1 1 d . .
H7 H 0.043154 0.190859 0.430063 0.156 Uiso 1 1 calc R .
C8 C 0.0013(2) 0.2115(4) 0.4722(2) 0.112(2) Uani 1 1 d . .
H8 H -0.002561 0.154555 0.478117 0.134 Uiso 1 1 calc R .
C9 C -0.02017(18) 0.2700(6) 0.49227(18) 0.0974(19) Uani 1 1 d . .
C10 C -0.01475(17) 0.3511(5) 0.48277(15) 0.0934(18) Uani 1 1 d . .
H10 H -0.029294 0.392331 0.496379 0.112 Uiso 1 1 calc R .
C11 C 0.25710(18) 0.6021(6) 0.4363(2) 0.109(2) Uani 1 1 d . .
C12 C 0.22671(19) 0.5702(6) 0.40806(18) 0.111(2) Uani 1 1 d . .
H12 H 0.207647 0.607664 0.396479 0.133 Uiso 1 1 calc R .
C13 C 0.2248(3) 0.4890(6) 0.3979(2) 0.119(2) Uani 1 1 d . .
C14 C 0.2533(3) 0.4330(5) 0.4128(3) 0.164(3) Uani 1 1 d . .
H14 H 0.253607 0.377240 0.403793 0.197 Uiso 1 1 calc R .
C15 C 0.2816(2) 0.4598(7) 0.4412(2) 0.145(3) Uani 1 1 d . .
H15 H 0.299113 0.420343 0.453521 0.174 Uiso 1 1 calc R .
C16 C 0.2848(2) 0.5425(6) 0.4518(2) 0.115(2) Uani 1 1 d . .
C17 C 0.31510(19) 0.5694(6) 0.48022(19) 0.114(2) Uani 1 1 d . .
H17 H 0.333761 0.530219 0.491077 0.137 Uiso 1 1 calc R .
C18 C 0.3174(2) 0.6481(6) 0.49146(19) 0.104(2) Uani 1 1 d . .
C19 C 0.2898(2) 0.7061(5) 0.4745(2) 0.104(2) Uani 1 1 d . .
H19 H 0.291793 0.762810 0.481878 0.125 Uiso 1 1 calc R .
C20 C 0.2608(2) 0.6833(6) 0.4484(2) 0.112(2) Uani 1 1 d . .
H20 H 0.242562 0.723805 0.437979 0.134 Uiso 1 1 calc R .
C21 C 0.2825(2) 0.4157(6) 0.1989(2) 0.120(2) Uani 1 1 d . .
C22 C 0.2787(3) 0.4958(7) 0.2138(2) 0.163(3) Uani 1 1 d . .
H22 H 0.296411 0.538607 0.205800 0.196 Uiso 1 1 calc R .
C23 C 0.2487(3) 0.5122(6) 0.2403(2) 0.155(3) Uani 1 1 d . .
H23 H 0.245454 0.567058 0.249887 0.186 Uiso 1 1 calc R .
C24 C 0.2229(3) 0.4488(8) 0.2532(2) 0.136(3) Uani 1 1 d . .
C25 C 0.2272(2) 0.3715(7) 0.2409(2) 0.140(3) Uani 1 1 d . .
H25 H 0.210377 0.328938 0.250671 0.168 Uiso 1 1 calc R .
C26 C 0.2580(2) 0.3512(7) 0.21203(19) 0.123(2) Uani 1 1 d . .
C27 C 0.2602(3) 0.2707(6) 0.1979(2) 0.144(3) Uani 1 1 d . .
H27 H 0.242856 0.227845 0.206535 0.173 Uiso 1 1 calc R .
C28 C 0.2904(3) 0.2563(6) 0.1694(2) 0.146(3) Uani 1 1 d . .
H28 H 0.292486 0.201861 0.159084 0.175 Uiso 1 1 calc R .
C29 C 0.3166(2) 0.3154(7) 0.1558(2) 0.115(2) Uani 1 1 d . .
C30 C 0.3126(2) 0.3955(6) 0.1693(2) 0.132(2) Uani 1 1 d . .
H30 H 0.329405 0.438081 0.159465 0.159 Uiso 1 1 calc R .
C31 C 0.01246(19) 0.5770(5) 0.19121(18) 0.112(2) Uani 1 1 d . .
C32 C 0.0163(3) 0.4938(6) 0.1968(2) 0.1579(19) Uani 1 1 d . U
H32 H -0.000240 0.456572 0.181845 0.189 Uiso 1 1 calc R .
C33 C 0.0434(3) 0.4637(5) 0.2236(2) 0.1582(19) Uani 1 1 d . U
H33 H 0.045235 0.405519 0.227796 0.190 Uiso 1 1 calc R .
C34 C 0.0693(3) 0.5178(7) 0.2457(3) 0.1579(19) Uani 1 1 d . U
C35 C 0.06637(19) 0.6010(6) 0.24074(18) 0.129(3) Uani 1 1 d . .
H35 H 0.083240 0.636414 0.256347 0.155 Uiso 1 1 calc R .
C36 C 0.0383(2) 0.6375(5) 0.21234(19) 0.115(2) Uani 1 1 d . .
C37 C 0.0337(2) 0.7177(5) 0.2059(2) 0.1256(13) Uani 1 1 d . U
H37 H 0.049396 0.755575 0.221304 0.151 Uiso 1 1 calc R .
C38 C 0.0068(2) 0.7493(5) 0.17749(19) 0.1249(12) Uani 1 1 d . U
H38 H 0.006617 0.806915 0.171703 0.150 Uiso 1 1 calc R .
C39 C -0.0202(2) 0.6948(5) 0.1573(2) 0.1237(12) Uani 1 1 d . U
C40 C -0.0165(2) 0.6157(5) 0.1627(2) 0.1236(13) Uani 1 1 d . U
H40 H -0.033425 0.579949 0.147412 0.148 Uiso 1 1 calc R .
C41 C -0.0496(2) 0.2473(7) 0.5236(2) 0.110(2) Uani 1 1 d . .
C42 C 0.3490(2) 0.6715(6) 0.5230(2) 0.096(2) Uani 1 1 d . .
C43 C 0.3460(2) 0.2935(7) 0.1253(2) 0.107(2) Uani 1 1 d . .
C44 C -0.0505(3) 0.7289(8) 0.1260(2) 0.121(3) Uani 1 1 d . .
C45 C 0.14274(18) 0.4667(4) 0.32370(17) 0.0956(18) Uani 1 1 d . .
C46 C 0.11565(18) 0.4078(4) 0.34563(16) 0.1028(19) Uani 1 1 d . .
H46A H 0.099462 0.373155 0.327102 0.123 Uiso 1 1 calc R .
H46B H 0.132279 0.370866 0.362746 0.123 Uiso 1 1 calc R .
C47 C 0.16998(19) 0.5144(5) 0.35215(17) 0.109(2) Uani 1 1 d . .
H47A H 0.186004 0.555983 0.337932 0.131 Uiso 1 1 calc R .
H47B H 0.153235 0.544067 0.371196 0.131 Uiso 1 1 calc R .
C48 C 0.1692(2) 0.4149(5) 0.29688(17) 0.119(2) Uani 1 1 d . .
H48A H 0.184468 0.372206 0.311977 0.142 Uiso 1 1 calc R .
H48B H 0.152274 0.387182 0.276423 0.142 Uiso 1 1 calc R .
C49 C 0.11830(19) 0.5273(4) 0.30022(18) 0.1054(19) Uani 1 1 d . .
H49A H 0.101780 0.562013 0.317508 0.126 Uiso 1 1 calc R .
H49B H 0.136428 0.564054 0.285499 0.126 Uiso 1 1 calc R .
C50 C 0.3468(4) 0.0580(8) 0.0284(3) 0.225(2) Uani 1 1 d . U
H50 H 0.337697 0.103282 0.012722 0.270 Uiso 1 1 calc R .
C51 C 0.3484(4) -0.0858(7) 0.0374(2) 0.225(3) Uani 1 1 d . U
H51A H 0.372846 -0.110241 0.026507 0.337 Uiso 1 1 calc GR .
H51B H 0.326127 -0.126181 0.035789 0.337 Uiso 1 1 calc GR .
H51C H 0.353867 -0.070871 0.064733 0.337 Uiso 1 1 calc GR .
C52 C 0.3034(4) -0.0207(7) -0.0174(2) 0.227(3) Uani 1 1 d . U
H52A H 0.276698 -0.025397 -0.005728 0.341 Uiso 1 1 calc GR .
H52B H 0.308480 -0.069980 -0.033254 0.341 Uiso 1 1 calc GR .
H52C H 0.304003 0.028843 -0.033947 0.341 Uiso 1 1 calc GR .

loop_
_atom_site_aniso_label
_atom_site_aniso_U_11
_atom_site_aniso_U_22
_atom_site_aniso_U_33
_atom_site_aniso_U_23
_atom_site_aniso_U_13
_atom_site_aniso_U_12
Cu1 0.0633(5) 0.1561(9) 0.0723(5) -0.0103(5) 0.0129(4) 0.0039(5)
Cu2 0.0690(6) 0.1605(9) 0.0906(6) -0.0210(5) 0.0073(5) -0.0033(5)
O1 0.097(3) 0.138(4) 0.115(3) 0.008(3) 0.034(3) 0.008(3)
O2 0.083(3) 0.158(5) 0.115(3) 0.020(3) 0.008(2) 0.021(3)
O3 0.073(3) 0.154(5) 0.115(3) 0.021(3) -0.017(2) -0.003(3)
O4 0.091(3) 0.132(4) 0.123(3) 0.026(3) -0.007(3) 0.005(3)
O5 0.089(3) 0.158(4) 0.099(3) -0.031(3) -0.006(2) 0.017(3)
O6 0.095(3) 0.145(4) 0.108(3) -0.032(3) 0.029(2) -0.010(3)
O7 0.068(3) 0.175(5) 0.095(3) -0.021(3) -0.009(2) 0.008(3)
O8 0.088(3) 0.175(5) 0.120(4) -0.014(3) 0.000(3) -0.002(3)
O9 0.089(3) 0.169(4) 0.092(3) -0.005(3) 0.043(2) -0.004(3)
O10 0.092(3) 0.173(5) 0.108(3) -0.002(3) -0.026(3) -0.003(3)
O11 0.107(3) 0.193(5) 0.111(3) -0.013(3) 0.050(3) 0.000(3)
O12 0.129(4) 0.171(4) 0.108(3) 0.012(3) -0.021(3) -0.016(3)
O13 0.134(4) 0.177(5) 0.193(5) -0.029(4) -0.013(4) -0.022(3)
O14 0.070(2) 0.149(4) 0.096(3) -0.001(2) 0.022(2) -0.029(2)
N1 0.333(6) 0.223(6) 0.117(4) -0.019(3) -0.024(4) -0.062(5)
C1 0.093(4) 0.089(5) 0.083(4) -0.010(4) 0.028(3) -0.012(4)
C2 0.070(4) 0.135(7) 0.094(4) -0.022(4) 0.026(3) -0.003(4)
C3 0.066(4) 0.147(6) 0.102(4) -0.013(4) 0.024(4) -0.011(4)
C4 0.065(4) 0.126(6) 0.081(4) -0.012(4) 0.018(3) -0.009(4)
C5 0.066(4) 0.143(7) 0.102(5) -0.020(5) 0.021(3) -0.006(4)
C6 0.081(4) 0.121(6) 0.089(4) -0.002(4) 0.020(4) -0.005(4)
C7 0.105(5) 0.167(8) 0.121(6) -0.007(5) 0.035(5) 0.024(5)
C8 0.092(5) 0.121(6) 0.123(5) 0.009(4) 0.018(4) -0.008(4)
C9 0.072(4) 0.129(6) 0.092(4) -0.016(4) 0.027(3) 0.014(4)
C10 0.080(4) 0.136(6) 0.065(4) -0.012(4) 0.018(3) 0.003(4)
C11 0.063(4) 0.157(7) 0.107(5) 0.043(5) -0.006(4) 0.045(5)
C12 0.073(4) 0.180(9) 0.081(4) 0.010(5) 0.005(4) 0.010(5)
C13 0.119(6) 0.124(7) 0.114(6) 0.005(5) -0.009(5) 0.016(6)
C14 0.134(6) 0.135(7) 0.219(9) 0.015(6) -0.068(7) 0.032(5)
C15 0.119(6) 0.183(10) 0.129(6) 0.010(6) -0.053(5) 0.042(6)
C16 0.126(6) 0.104(6) 0.117(5) -0.024(5) 0.009(5) -0.016(5)
C17 0.074(4) 0.160(8) 0.106(5) -0.008(5) -0.022(4) 0.011(5)
C18 0.085(5) 0.129(6) 0.100(5) -0.029(5) 0.006(4) -0.030(5)
C19 0.067(4) 0.132(6) 0.113(5) 0.000(4) -0.012(4) 0.015(4)
C20 0.110(6) 0.113(6) 0.113(5) -0.009(5) 0.012(5) 0.024(5)
C21 0.112(6) 0.148(7) 0.103(5) 0.003(5) 0.055(4) -0.009(5)
C22 0.152(8) 0.203(10) 0.138(7) -0.039(6) 0.075(6) -0.017(7)
C23 0.152(7) 0.192(9) 0.124(6) -0.017(5) 0.069(6) -0.013(7)
C24 0.108(6) 0.196(10) 0.107(6) -0.023(6) 0.041(5) 0.028(7)
C25 0.105(5) 0.227(10) 0.092(5) -0.001(6) 0.056(4) 0.017(6)
C26 0.107(6) 0.178(8) 0.085(5) -0.022(5) 0.010(4) 0.013(6)
C27 0.152(7) 0.167(8) 0.116(6) -0.035(5) 0.046(5) -0.002(6)
C28 0.173(8) 0.148(7) 0.121(6) -0.019(5) 0.069(6) -0.003(6)
C29 0.080(5) 0.155(8) 0.111(5) -0.012(5) 0.026(4) 0.024(5)
C30 0.101(5) 0.165(8) 0.133(6) -0.004(6) 0.022(5) 0.002(5)
C31 0.083(4) 0.157(7) 0.097(4) 0.011(5) -0.003(4) -0.005(5)
C32 0.168(5) 0.167(5) 0.135(4) 0.027(3) -0.064(3) -0.024(4)
C33 0.168(5) 0.167(5) 0.136(4) 0.027(3) -0.064(3) -0.024(4)
C34 0.167(5) 0.167(5) 0.135(4) 0.027(3) -0.063(3) -0.024(4)
C35 0.080(4) 0.226(9) 0.081(4) 0.013(5) -0.007(4) 0.011(5)
C36 0.100(5) 0.154(7) 0.091(4) -0.004(5) 0.010(4) -0.017(5)
C37 0.122(2) 0.131(2) 0.124(2) -0.0045(18) -0.0043(15) 0.0002(17)
C38 0.1214(18) 0.1299(18) 0.1228(18) -0.0044(15) -0.0037(15) -0.0002(15)
C39 0.1209(17) 0.1286(17) 0.1213(16) -0.0038(13) -0.0018(13) -0.0005(13)
C40 0.1210(17) 0.1287(17) 0.1207(17) -0.0026(14) -0.0008(13) -0.0009(14)
C41 0.075(5) 0.166(9) 0.091(5) 0.003(5) 0.022(4) 0.001(6)
C42 0.091(5) 0.093(6) 0.106(5) 0.007(5) 0.028(5) -0.017(5)
C43 0.069(5) 0.148(8) 0.105(5) -0.004(5) -0.003(4) -0.027(5)
C44 0.087(6) 0.186(10) 0.091(5) -0.007(6) 0.026(5) 0.042(7)
C45 0.077(4) 0.128(5) 0.083(4) 0.009(4) 0.010(4) 0.001(4)
C46 0.079(4) 0.160(6) 0.071(3) -0.007(4) 0.023(3) 0.000(4)
C47 0.078(4) 0.173(7) 0.076(4) -0.010(4) 0.010(4) 0.002(5)
C48 0.096(5) 0.177(7) 0.085(4) -0.014(4) 0.044(4) 0.011(5)
C49 0.080(4) 0.147(6) 0.090(4) -0.002(4) 0.012(4) 0.011(4)
C50 0.333(6) 0.222(6) 0.117(4) -0.019(4) -0.023(4) -0.061(5)
C51 0.332(7) 0.222(6) 0.119(4) -0.021(4) -0.025(4) -0.061(6)
C52 0.334(7) 0.225(6) 0.121(4) -0.019(4) -0.026(4) -0.061(5)

loop_
_atom_type_symbol
_atom_type_description
_atom_type_scat_dispersion_real
_atom_type_scat_dispersion_imag
_atom_type_scat_source
C C 0.0148 0.0070 'International Tables Vol C Tables 4.2.6.8 and 6.1.1.4'
H H 0.0000 0.0000 'International Tables Vol C Tables 4.2.6.8 and 6.1.1.4'
Cu Cu -2.9170 3.6935 'International Tables Vol C Tables 4.2.6.8 and 6.1.1.4'
N N 0.0241 0.0134 'International Tables Vol C Tables 4.2.6.8 and 6.1.1.4'
O O 0.0412 0.0250 'International Tables Vol C Tables 4.2.6.8 and 6.1.1.4'

loop_
_geom_angle_atom_site_label_1
_geom_angle_atom_site_label_2
_geom_angle_atom_site_label_3
_geom_angle
_geom_angle_site_symmetry_1
_geom_angle_site_symmetry_3
O1 Cu1 Cu2 80.37(15) 8 .
O1 Cu1 O3 90.12(17) 8 6_565
O1 Cu1 O6 170.0(2) 8 .
O1 Cu1 O8 89.95(19) 8 3_545
O1 Cu1 O14 91.46(18) 8 .
O3 Cu1 Cu2 83.32(17) 6_565 .
O3 Cu1 O14 93.4(2) 6_565 .
O6 Cu1 Cu2 89.73(17) . .
O6 Cu1 O3 89.80(18) . 6_565
O6 Cu1 O14 98.49(19) . .
O8 Cu1 Cu2 84.86(18) 3_545 .
O8 Cu1 O3 168.0(2) 3_545 6_565
O8 Cu1 O6 88.07(19) 3_545 .
O8 Cu1 O14 98.6(2) 3_545 .
O14 Cu1 Cu2 171.16(10) . .
O2 Cu2 Cu1 87.33(17) 8 .
O2 Cu2 O5 166.7(2) 8 .
O2 Cu2 O13 96.3(2) 8 .
O4 Cu2 Cu1 85.38(16) 6_565 .
O4 Cu2 O2 89.03(18) 6_565 8
O4 Cu2 O5 88.29(17) 6_565 .
O4 Cu2 O13 95.8(2) 6_565 .
O5 Cu2 Cu1 79.47(16) . .
O5 Cu2 O13 96.9(2) . .
O7 Cu2 Cu1 84.38(18) 3_545 .
O7 Cu2 O2 90.64(19) 3_545 8
O7 Cu2 O4 169.8(2) 3_545 6_565
O7 Cu2 O5 89.70(17) 3_545 .
O7 Cu2 O13 94.4(2) 3_545 .
O13 Cu2 Cu1 176.17(15) . .
C41 O1 Cu1 127.4(5) . 8_456
C41 O2 Cu2 117.3(5) . 8_456
C42 O3 Cu1 122.4(5) . 6_566
C42 O4 Cu2 121.5(5) . 6_566
C43 O5 Cu2 125.5(5) . .
C43 O6 Cu1 117.3(5) . .
C44 O7 Cu2 121.9(6) . 3_455
C44 O8 Cu1 120.8(6) . 3_455
C4 O9 C46 121.8(5) . .
C13 O10 C47 118.3(6) . .
C24 O11 C48 119.0(7) . .
C34 O12 C49 120.9(6) . .
Cu2 O13 H13A 129.7 . .
Cu2 O13 H13B 129.2 . .
H13A O13 H13B 101.1 . .
C50 O14 Cu1 123.9(7) . .
C50 N1 C51 120.6(11) . .
C50 N1 C52 118.6(12) . .
C51 N1 C52 118.8(9) . .
C2 C1 C6 117.5(6) . .
C2 C1 C10 121.8(7) . .
C6 C1 C10 120.6(7) . .
C1 C2 H2 117.9 . .
C1 C2 C3 124.2(6) . .
C3 C2 H2 117.9 . .
C2 C3 H3 121.3 . .
C2 C3 C4 117.5(7) . .
C4 C3 H3 121.3 . .
O9 C4 C3 113.0(7) . .
C5 C4 O9 125.1(6) . .
C5 C4 C3 121.9(6) . .
C4 C5 H5 121.3 . .
C4 C5 C6 117.4(7) . .
C6 C5 H5 121.3 . .
C1 C6 C5 121.3(7) . .
C1 C6 C7 116.8(6) . .
C7 C6 C5 121.8(7) . .
C6 C7 H7 119.9 . .
C8 C7 C6 120.3(7) . .
C8 C7 H7 119.9 . .
C7 C8 H8 118.8 . .
C9 C8 C7 122.3(7) . .
C9 C8 H8 118.8 . .
C8 C9 C41 122.6(8) . .
C10 C9 C8 117.8(6) . .
C10 C9 C41 119.6(7) . .
C1 C10 H10 118.9 . .
C9 C10 C1 122.2(6) . .
C9 C10 H10 118.9 . .
C16 C11 C12 115.4(9) . .
C20 C11 C12 125.9(7) . .
C20 C11 C16 118.7(7) . .
C11 C12 H12 118.8 . .
C13 C12 C11 122.4(8) . .
C13 C12 H12 118.8 . .
O10 C13 C14 116.1(9) . .
C12 C13 O10 123.4(7) . .
C12 C13 C14 120.5(9) . .
C13 C14 H14 120.5 . .
C13 C14 C15 118.9(8) . .
C15 C14 H14 120.5 . .
C14 C15 H15 119.1 . .
C16 C15 C14 121.7(7) . .
C16 C15 H15 119.1 . .
C11 C16 C17 118.3(8) . .
C15 C16 C11 120.7(8) . .
C15 C16 C17 120.9(8) . .
C16 C17 H17 119.4 . .
C18 C17 C16 121.2(7) . .
C18 C17 H17 119.4 . .
C17 C18 C19 118.7(6) . .
C17 C18 C42 118.4(8) . .
C19 C18 C42 122.9(8) . .
C18 C19 H19 119.1 . .
C20 C19 C18 121.8(7) . .
C20 C19 H19 119.1 . .
C11 C20 H20 119.4 . .
C19 C20 C11 121.2(7) . .
C19 C20 H20 119.4 . .
C22 C21 C26 120.7(7) . .
C22 C21 C30 121.7(8) . .
C26 C21 C30 117.6(8) . .
C21 C22 H22 120.3 . .
C23 C22 C21 119.4(8) . .
C23 C22 H22 120.3 . .
C22 C23 H23 119.6 . .
C22 C23 C24 120.9(9) . .
C24 C23 H23 119.6 . .
O11 C24 C23 112.4(9) . .
O11 C24 C25 126.7(10) . .
C25 C24 C23 120.8(8) . .
C24 C25 H25 119.8 . .
C24 C25 C26 120.3(9) . .
C26 C25 H25 119.8 . .
C21 C26 C25 117.8(9) . .
C27 C26 C21 123.0(8) . .
C27 C26 C25 119.2(9) . .
C26 C27 H27 122.1 . .
C26 C27 C28 115.8(8) . .
C28 C27 H27 122.1 . .
C27 C28 H28 117.5 . .
C29 C28 C27 125.0(8) . .
C29 C28 H28 117.5 . .
C28 C29 C30 117.9(7) . .
C28 C29 C43 120.1(9) . .
C30 C29 C43 121.8(9) . .
C21 C30 H30 119.7 . .
C29 C30 C21 120.6(8) . .
C29 C30 H30 119.7 . .
C32 C31 C36 122.4(7) . .
C32 C31 C40 124.2(7) . .
C36 C31 C40 113.4(7) . .
C31 C32 H32 119.8 . .
C33 C32 C31 120.4(8) . .
C33 C32 H32 119.8 . .
C32 C33 H33 119.5 . .
C32 C33 C34 121.0(9) . .
C34 C33 H33 119.5 . .
O12 C34 C33 113.8(9) . .
O12 C34 C35 125.6(8) . .
C35 C34 C33 120.2(9) . .
C34 C35 H35 119.1 . .
C34 C35 C36 121.9(8) . .
C36 C35 H35 119.1 . .
C35 C36 C31 114.2(7) . .
C37 C36 C31 120.4(7) . .
C37 C36 C35 125.3(8) . .
C36 C37 H37 118.6 . .
C36 C37 C38 122.8(8) . .
C38 C37 H37 118.6 . .
C37 C38 H38 120.2 . .
C37 C38 C39 119.5(7) . .
C39 C38 H38 120.2 . .
C38 C39 C44 120.2(8) . .
C40 C39 C38 119.0(8) . .
C40 C39 C44 120.5(8) . .
C31 C40 H40 117.8 . .
C39 C40 C31 124.5(7) . .
C39 C40 H40 117.8 . .
O1 C41 C9 115.0(9) . .
O2 C41 O1 127.3(7) . .
O2 C41 C9 117.7(8) . .
O3 C42 C18 112.0(8) . .
O4 C42 O3 127.3(7) . .
O4 C42 C18 120.7(8) . .
O5 C43 C29 112.6(9) . .
O6 C43 O5 127.9(8) . .
O6 C43 C29 119.5(8) . .
O7 C44 O8 127.6(8) . .
O7 C44 C39 119.0(10) . .
O8 C44 C39 113.4(9) . .
C46 C45 C48 108.0(6) . .
C47 C45 C46 110.1(5) . .
C47 C45 C48 109.1(5) . .
C49 C45 C46 111.3(5) . .
C49 C45 C47 108.4(6) . .
C49 C45 C48 109.9(5) . .
O9 C46 C45 106.9(5) . .
O9 C46 H46A 110.4 . .
O9 C46 H46B 110.4 . .
C45 C46 H46A 110.4 . .
C45 C46 H46B 110.4 . .
H46A C46 H46B 108.6 . .
O10 C47 C45 109.1(6) . .
O10 C47 H47A 109.9 . .
O10 C47 H47B 109.9 . .
C45 C47 H47A 109.9 . .
C45 C47 H47B 109.9 . .
H47A C47 H47B 108.3 . .
O11 C48 C45 105.2(5) . .
O11 C48 H48A 110.7 . .
O11 C48 H48B 110.7 . .
C45 C48 H48A 110.7 . .
C45 C48 H48B 110.7 . .
H48A C48 H48B 108.8 . .
O12 C49 C45 107.7(5) . .
O12 C49 H49A 110.2 . .
O12 C49 H49B 110.2 . .
C45 C49 H49A 110.2 . .
C45 C49 H49B 110.2 . .
H49A C49 H49B 108.5 . .
O14 C50 N1 128.6(13) . .
O14 C50 H50 115.7 . .
N1 C50 H50 115.7 . .
N1 C51 H51A 109.5 . .
N1 C51 H51B 109.5 . .
N1 C51 H51C 109.5 . .
H51A C51 H51B 109.5 . .
H51A C51 H51C 109.5 . .
H51B C51 H51C 109.5 . .
N1 C52 H52A 109.5 . .
N1 C52 H52B 109.5 . .
N1 C52 H52C 109.5 . .
H52A C52 H52B 109.5 . .
H52A C52 H52C 109.5 . .
H52B C52 H52C 109.5 . .

loop_
_geom_bond_atom_site_label_1
_geom_bond_atom_site_label_2
_geom_bond_distance
_geom_bond_site_symmetry_2
Cu1 Cu2 2.6281(14) .
Cu1 O1 1.924(5) 8
Cu1 O3 1.984(5) 6_565
Cu1 O6 1.963(4) .
Cu1 O8 1.953(5) 3_545
Cu1 O14 2.160(4) .
Cu2 O2 1.978(5) 8
Cu2 O4 1.976(4) 6_565
Cu2 O5 1.997(5) .
Cu2 O7 1.969(5) 3_545
Cu2 O13 2.097(5) .
O1 C41 1.257(9) .
O2 C41 1.220(9) .
O3 C42 1.271(7) .
O4 C42 1.228(8) .
O5 C43 1.301(8) .
O6 C43 1.208(8) .
O7 C44 1.234(10) .
O8 C44 1.291(11) .
O9 C4 1.376(7) .
O9 C46 1.398(6) .
O10 C13 1.360(9) .
O10 C47 1.425(7) .
O11 C24 1.314(8) .
O11 C48 1.485(7) .
O12 C34 1.326(9) .
O12 C49 1.476(7) .
O13 H13A 1.0645 .
O13 H13B 1.0645 .
O14 C50 1.172(10) .
N1 C50 1.268(12) .
N1 C51 1.425(13) .
N1 C52 1.573(13) .
C1 C2 1.331(7) .
C1 C6 1.403(8) .
C1 C10 1.418(8) .
C2 H2 0.9500 .
C2 C3 1.385(7) .
C3 H3 0.9500 .
C3 C4 1.426(8) .
C4 C5 1.338(8) .
C5 H5 0.9500 .
C5 C6 1.450(8) .
C6 C7 1.414(9) .
C7 H7 0.9500 .
C7 C8 1.408(9) .
C8 H8 0.9500 .
C8 C9 1.376(8) .
C9 C10 1.360(8) .
C9 C41 1.512(9) .
C10 H10 0.9500 .
C11 C12 1.465(10) .
C11 C16 1.418(9) .
C11 C20 1.377(9) .
C12 H12 0.9500 .
C12 C13 1.355(9) .
C13 C14 1.390(9) .
C14 H14 0.9500 .
C14 C15 1.395(10) .
C15 H15 0.9500 .
C15 C16 1.385(9) .
C16 C17 1.441(9) .
C17 H17 0.9500 .
C17 C18 1.327(8) .
C18 C19 1.419(9) .
C18 C42 1.525(9) .
C19 H19 0.9500 .
C19 C20 1.340(8) .
C20 H20 0.9500 .
C21 C22 1.395(10) .
C21 C26 1.399(10) .
C21 C30 1.475(10) .
C22 H22 0.9500 .
C22 C23 1.389(10) .
C23 H23 0.9500 .
C23 C24 1.408(11) .
C24 C25 1.325(11) .
C25 H25 0.9500 .
C25 C26 1.472(10) .
C26 C27 1.389(10) .
C27 H27 0.9500 .
C27 C28 1.433(10) .
C28 H28 0.9500 .
C28 C29 1.374(10) .
C29 C30 1.380(9) .
C29 C43 1.492(10) .
C30 H30 0.9500 .
C31 C32 1.362(9) .
C31 C36 1.470(9) .
C31 C40 1.481(9) .
C32 H32 0.9500 .
C32 C33 1.354(9) .
C33 H33 0.9500 .
C33 C34 1.422(10) .
C34 C35 1.355(10) .
C35 H35 0.9500 .
C35 C36 1.449(9) .
C36 C37 1.320(8) .
C37 H37 0.9500 .
C37 C38 1.393(8) .
C38 H38 0.9500 .
C38 C39 1.417(9) .
C39 C40 1.295(8) .
C39 C44 1.544(11) .
C40 H40 0.9500 .
C45 C46 1.518(7) .
C45 C47 1.515(8) .
C45 C48 1.533(7) .
C45 C49 1.487(7) .
C46 H46A 0.9900 .
C46 H46B 0.9900 .
C47 H47A 0.9900 .
C47 H47B 0.9900 .
C48 H48A 0.9900 .
C48 H48B 0.9900 .
C49 H49A 0.9900 .
C49 H49B 0.9900 .
C50 H50 0.9500 .
C51 H51A 0.9800 .
C51 H51B 0.9800 .
C51 H51C 0.9800 .
C52 H52A 0.9800 .
C52 H52B 0.9800 .
C52 H52C 0.9800 .

loop_
_geom_torsion_atom_site_label_1
_geom_torsion_atom_site_label_2
_geom_torsion_atom_site_label_3
_geom_torsion_atom_site_label_4
_geom_torsion
_geom_torsion_site_symmetry_1
Cu1 O1 C41 O2 -4.7(11) 8_456
Cu1 O1 C41 C9 175.8(4) 8_456
Cu1 O3 C42 O4 -3.5(9) 6_566
Cu1 O3 C42 C18 178.1(3) 6_566
Cu1 O6 C43 O5 2.9(10) .
Cu1 O6 C43 C29 -179.1(4) .
Cu1 O8 C44 O7 7.6(10) 3_455
Cu1 O8 C44 C39 -175.0(4) 3_455
Cu1 O14 C50 N1 173.2(10) .
Cu2 O2 C41 O1 -1.5(10) 8_456
Cu2 O2 C41 C9 178.0(4) 8_456
Cu2 O4 C42 O3 0.3(9) 6_566
Cu2 O4 C42 C18 178.6(4) 6_566
Cu2 O5 C43 O6 -0.9(10) .
Cu2 O5 C43 C29 -179.0(4) .
Cu2 O7 C44 O8 -1.9(11) 3_455
Cu2 O7 C44 C39 -179.2(4) 3_455
O9 C4 C5 C6 178.7(5) .
O10 C13 C14 C15 -176.2(7) .
O11 C24 C25 C26 -178.5(6) .
O12 C34 C35 C36 -174.1(7) .
C1 C2 C3 C4 2.1(8) .
C1 C6 C7 C8 -0.9(9) .
C2 C1 C6 C5 -5.8(8) .
C2 C1 C6 C7 177.4(6) .
C2 C1 C10 C9 -176.8(6) .
C2 C3 C4 O9 178.2(5) .
C2 C3 C4 C5 -4.3(8) .
C3 C4 C5 C6 1.5(8) .
C4 O9 C46 C45 -170.9(4) .
C4 C5 C6 C1 3.7(8) .
C4 C5 C6 C7 -179.7(6) .
C5 C6 C7 C8 -177.7(5) .
C6 C1 C2 C3 2.9(9) .
C6 C1 C10 C9 -1.7(8) .
C6 C7 C8 C9 -0.7(10) .
C7 C8 C9 C10 1.2(9) .
C7 C8 C9 C41 -179.9(6) .
C8 C9 C10 C1 0.1(9) .
C8 C9 C41 O1 -168.2(6) .
C8 C9 C41 O2 12.1(9) .
C10 C1 C2 C3 178.1(5) .
C10 C1 C6 C5 178.9(5) .
C10 C1 C6 C7 2.1(8) .
C10 C9 C41 O1 10.7(9) .
C10 C9 C41 O2 -168.9(6) .
C11 C12 C13 O10 179.4(5) .
C11 C12 C13 C14 -3.0(11) .
C11 C16 C17 C18 -0.4(9) .
C12 C11 C16 C15 -1.7(9) .
C12 C11 C16 C17 -179.1(5) .
C12 C11 C20 C19 179.8(6) .
C12 C13 C14 C15 6.0(12) .
C13 O10 C47 C45 177.4(5) .
C13 C14 C15 C16 -7.0(12) .
C14 C15 C16 C11 4.9(11) .
C14 C15 C16 C17 -177.8(7) .
C15 C16 C17 C18 -177.8(7) .
C16 C11 C12 C13 0.8(9) .
C16 C11 C20 C19 -0.4(10) .
C16 C17 C18 C19 -1.0(10) .
C16 C17 C18 C42 177.2(5) .
C17 C18 C19 C20 1.8(10) .
C17 C18 C42 O3 178.3(6) .
C17 C18 C42 O4 -0.2(9) .
C18 C19 C20 C11 -1.1(10) .
C19 C18 C42 O3 -3.6(8) .
C19 C18 C42 O4 177.9(6) .
C20 C11 C12 C13 -179.4(7) .
C20 C11 C16 C15 178.5(7) .
C20 C11 C16 C17 1.1(9) .
C21 C22 C23 C24 1.9(13) .
C21 C26 C27 C28 1.8(11) .
C22 C21 C26 C25 2.2(11) .
C22 C21 C26 C27 179.3(8) .
C22 C21 C30 C29 178.2(8) .
C22 C23 C24 O11 177.7(7) .
C22 C23 C24 C25 1.3(13) .
C23 C24 C25 C26 -2.6(12) .
C24 O11 C48 C45 -176.8(5) .
C24 C25 C26 C21 0.9(10) .
C24 C25 C26 C27 -176.2(8) .
C25 C26 C27 C28 178.9(6) .
C26 C21 C22 C23 -3.6(12) .
C26 C21 C30 C29 -1.0(10) .
C26 C27 C28 C29 0.4(12) .
C27 C28 C29 C30 -2.8(12) .
C27 C28 C29 C43 -178.4(7) .
C28 C29 C30 C21 3.0(10) .
C28 C29 C43 O5 -176.0(6) .
C28 C29 C43 O6 5.7(10) .
C30 C21 C22 C23 177.3(7) .
C30 C21 C26 C25 -178.6(6) .
C30 C21 C26 C27 -1.6(11) .
C30 C29 C43 O5 8.6(9) .
C30 C29 C43 O6 -169.7(7) .
C31 C32 C33 C34 -1.8(13) .
C31 C36 C37 C38 -4.5(10) .
C32 C31 C36 C35 -2.9(9) .
C32 C31 C36 C37 179.7(7) .
C32 C31 C40 C39 180.0(8) .
C32 C33 C34 O12 174.4(8) .
C32 C33 C34 C35 1.6(14) .
C33 C34 C35 C36 -2.1(13) .
C34 O12 C49 C45 -173.1(6) .
C34 C35 C36 C31 2.7(10) .
C34 C35 C36 C37 179.9(8) .
C35 C36 C37 C38 178.4(6) .
C36 C31 C32 C33 2.6(12) .
C36 C31 C40 C39 -2.1(9) .
C36 C37 C38 C39 7.2(11) .
C37 C38 C39 C40 -7.2(10) .
C37 C38 C39 C44 179.3(6) .
C38 C39 C40 C31 4.9(11) .
C38 C39 C44 O7 5.8(10) .
C38 C39 C44 O8 -171.9(6) .
C40 C31 C32 C33 -179.7(7) .
C40 C31 C36 C35 179.2(5) .
C40 C31 C36 C37 1.8(9) .
C40 C39 C44 O7 -167.6(7) .
C40 C39 C44 O8 14.8(9) .
C41 C9 C10 C1 -178.9(5) .
C42 C18 C19 C20 -176.3(6) .
C43 C29 C30 C21 178.5(6) .
C44 C39 C40 C31 178.4(6) .
C46 O9 C4 C3 173.8(5) .
C46 O9 C4 C5 -3.5(8) .
C46 C45 C47 O10 64.1(6) .
C46 C45 C48 O11 -174.8(5) .
C46 C45 C49 O12 -58.1(6) .
C47 O10 C13 C12 5.6(9) .
C47 O10 C13 C14 -172.1(6) .
C47 C45 C46 O9 64.8(6) .
C47 C45 C48 O11 -55.1(6) .
C47 C45 C49 O12 -179.3(4) .
C48 O11 C24 C23 -177.8(6) .
C48 O11 C24 C25 -1.7(11) .
C48 C45 C46 O9 -176.2(5) .
C48 C45 C47 O10 -54.3(6) .
C48 C45 C49 O12 61.5(6) .
C49 O12 C34 C33 -176.2(6) .
C49 O12 C34 C35 -3.8(12) .
C49 C45 C46 O9 -55.5(6) .
C49 C45 C47 O10 -174.0(4) .
C49 C45 C48 O11 63.6(6) .
C51 N1 C50 O14 2(2) .
C52 N1 C50 O14 165.5(11) .

loop_
_smtbx_masks_void_nr
_smtbx_masks_void_average_x
_smtbx_masks_void_average_y
_smtbx_masks_void_average_z
_smtbx_masks_void_volume
_smtbx_masks_void_count_electrons
1 -0.189 -0.535 -0.657 11046.5 2046.4
